data_4502303
loop_
_publ_author_name
'Liu, Ying'
'Yan, Peng-Fei'
'Yu, Ying-Hui'
'Hou, Guang-Feng'
'Gao, Jin-Sheng'
'Lu, Jack Y.'

_publ_section_title
;
 Syntheses, Structures, and Characterizations of a Series of Polymers
 Constructed by Two V-Shape Dipyridine-Containing Ligands
;
_journal_issue 4
_journal_name_full 'Crystal Growth &amp; Design'
_journal_page_first 1559
_journal_paper_doi 10.1021/cg900942e
_journal_volume 10
_journal_year 2010
_chemical_formula_moiety 'C18 H16 Ag N3 O5'
_chemical_formula_sum 'C18 H16 Ag N3 O5'
_chemical_formula_weight 462.21
_chemical_name_systematic
; 
 ? 
;
_space_group_IT_number 14
_symmetry_cell_setting monoclinic
_symmetry_space_group_name_Hall '-P 2yn'
_symmetry_space_group_name_H-M 'P 1 21/n 1'
_atom_sites_solution_hydrogens geom
_atom_sites_solution_primary direct
_atom_sites_solution_secondary difmap
_audit_creation_method SHELXL-97
_cell_angle_alpha 90.00
_cell_angle_beta 109.92(3)
_cell_angle_gamma 90.00
_cell_formula_units_Z 4
_cell_length_a 14.774(3)
_cell_length_b 8.0109(16)
_cell_length_c 15.737(3)
_cell_measurement_reflns_used 13048
_cell_measurement_temperature 293(2)
_cell_measurement_theta_max 27.49
_cell_measurement_theta_min 3.02
_cell_volume 1751.1(7)
_computing_cell_refinement RAPID-AUTO
_computing_data_collection 'RAPID-AUTO (Rigaku Corporation, 1998)'
_computing_data_reduction 'CrystalStructure (Rigaku/MSC and Rigaku Corporation, 2002)'
_computing_molecular_graphics 'SHELXTL (Sheldrick, 2008)'
_computing_publication_material SHELXL-97
_computing_structure_refinement 'SHELXL-97 (Sheldrick, 2008)'
_computing_structure_solution 'SHELXS-97 (Sheldrick, 2008)'
_diffrn_ambient_temperature 293(2)
_diffrn_measured_fraction_theta_full 0.998
_diffrn_measured_fraction_theta_max 0.998
_diffrn_measurement_device_type 'Rigaku RAXIS-RAPID'
_diffrn_measurement_method '\w scan'
_diffrn_radiation_monochromator graphite
_diffrn_radiation_source 'fine-focus sealed tube'
_diffrn_radiation_type MoK\a
_diffrn_radiation_wavelength 0.71073
_diffrn_reflns_av_R_equivalents 0.0259
_diffrn_reflns_av_sigmaI/netI 0.0223
_diffrn_reflns_limit_h_max 19
_diffrn_reflns_limit_h_min -19
_diffrn_reflns_limit_k_max 10
_diffrn_reflns_limit_k_min -10
_diffrn_reflns_limit_l_max 20
_diffrn_reflns_limit_l_min -20
_diffrn_reflns_number 16385
_diffrn_reflns_theta_full 27.48
_diffrn_reflns_theta_max 27.48
_diffrn_reflns_theta_min 3.02
_diffrn_standards_decay_% 0
_diffrn_standards_interval_count 0
_diffrn_standards_interval_time 0
_diffrn_standards_number 0
_exptl_absorpt_coefficient_mu 1.187
_exptl_absorpt_correction_T_max 0.8236
_exptl_absorpt_correction_T_min 0.8094
_exptl_absorpt_correction_type multi-scan
_exptl_absorpt_process_details 'ABSCOR (Higashi, 1995)'
_exptl_crystal_colour colorless
_exptl_crystal_density_diffrn 1.753
_exptl_crystal_density_method 'not measured'
_exptl_crystal_description block
_exptl_crystal_F_000 928
_exptl_crystal_size_max 0.19
_exptl_crystal_size_mid 0.18
_exptl_crystal_size_min 0.17
_refine_diff_density_max 0.855
_refine_diff_density_min -0.733
_refine_diff_density_rms 0.067
_refine_ls_extinction_method none
_refine_ls_goodness_of_fit_ref 1.034
_refine_ls_hydrogen_treatment constr
_refine_ls_matrix_type full
_refine_ls_number_parameters 244
_refine_ls_number_reflns 4009
_refine_ls_number_restraints 0
_refine_ls_restrained_S_all 1.034
_refine_ls_R_factor_all 0.0426
_refine_ls_R_factor_gt 0.0340
_refine_ls_shift/su_max 0.000
_refine_ls_shift/su_mean 0.000
_refine_ls_structure_factor_coef Fsqd
_refine_ls_weighting_details 'calc w=1/[\s^2^(Fo^2^)+(0.0357P)^2^+1.8772P] where P=(Fo^2^+2Fc^2^)/3'
_refine_ls_weighting_scheme calc
_refine_ls_wR_factor_gt 0.0797
_refine_ls_wR_factor_ref 0.0843
_reflns_number_gt 3346
_reflns_number_total 4009
_reflns_threshold_expression >2sigma(I)
_cod_data_source_file cg900942e_si_001.cif
_cod_data_source_block complex_7
_cod_depositor_comments
;
The following automatic conversions were performed:

'_exptl_absorpt_correction_type' value 'Multi-scan' changed to
'multi-scan' according to
/home/saulius/struct/CIF-dictionaries/cif_core.dic dictionary named
'cif_core.dic' version 2.4.2 from 2011-04-26.

Automatic conversion script
Id: cif_fix_values 1715 2011-07-08 13:25:40Z adriana 
;
_cod_original_cell_volume 1751.1(6)
_cod_original_sg_symbol_H-M 'P 21/n'
_cod_database_code 4502303

loop_
_symmetry_equiv_pos_as_xyz
'x, y, z'
'-x+1/2, y+1/2, -z+1/2'
'-x, -y, -z'
'x-1/2, -y-1/2, z-1/2'

loop_
_atom_site_label
_atom_site_type_symbol
_atom_site_fract_x
_atom_site_fract_y
_atom_site_fract_z
_atom_site_U_iso_or_equiv
_atom_site_adp_type
_atom_site_occupancy
_atom_site_symmetry_multiplicity
_atom_site_calc_flag
_atom_site_refinement_flags
Ag1 Ag 0.086187(18) 0.19773(3) 0.252001(14) 0.04991(9) Uani 1 1 d .
C1 C 0.1337(2) -0.1285(4) 0.3654(2) 0.0480(7) Uani 1 1 d .
H1 H 0.1361 -0.1673 0.3106 0.058 Uiso 1 1 calc R
C2 C 0.1580(2) -0.2357(4) 0.4374(2) 0.0507(7) Uani 1 1 d .
H2 H 0.1760 -0.3451 0.4315 0.061 Uiso 1 1 calc R
C3 C 0.1552(2) -0.1783(4) 0.5185(2) 0.0480(7) Uani 1 1 d .
H3 H 0.1729 -0.2476 0.5690 0.058 Uiso 1 1 calc R
C4 C 0.12598(19) -0.0168(4) 0.52454(18) 0.0400(6) Uani 1 1 d .
H4 H 0.1230 0.0237 0.5789 0.048 Uiso 1 1 calc R
C5 C 0.10120(16) 0.0841(3) 0.44906(16) 0.0312(5) Uani 1 1 d .
C6 C 0.06467(19) 0.2601(3) 0.44812(18) 0.0366(5) Uani 1 1 d .
H6A H 0.1040 0.3346 0.4267 0.044 Uiso 1 1 calc R
H6B H -0.0007 0.2663 0.4058 0.044 Uiso 1 1 calc R
C7 C 0.1499(2) 0.3798(3) 0.59283(17) 0.0363(5) Uani 1 1 d .
C8 C 0.1433(2) 0.4534(4) 0.6702(2) 0.0487(7) Uani 1 1 d .
H8 H 0.0848 0.4551 0.6802 0.058 Uiso 1 1 calc R
C9 C 0.2239(3) 0.5238(4) 0.7320(2) 0.0586(9) Uani 1 1 d .
H9 H 0.2193 0.5738 0.7837 0.070 Uiso 1 1 calc R
C10 C 0.3111(3) 0.5216(4) 0.7185(2) 0.0522(8) Uani 1 1 d .
H10 H 0.3651 0.5702 0.7605 0.063 Uiso 1 1 calc R
C11 C 0.31752(19) 0.4458(3) 0.64158(17) 0.0365(6) Uani 1 1 d .
C12 C 0.23723(18) 0.3744(3) 0.57817(16) 0.0332(5) Uani 1 1 d .
H12 H 0.2419 0.3238 0.5266 0.040 Uiso 1 1 calc R
C13 C 0.4214(2) 0.3659(4) 0.55901(18) 0.0415(6) Uani 1 1 d .
H13A H 0.4798 0.4075 0.5514 0.050 Uiso 1 1 calc R
H13B H 0.3681 0.3905 0.5041 0.050 Uiso 1 1 calc R
C14 C 0.42938(18) 0.1798(4) 0.57229(18) 0.0380(6) Uani 1 1 d .
C15 C 0.3780(2) 0.0710(5) 0.5049(2) 0.0598(9) Uani 1 1 d .
H15 H 0.3347 0.1108 0.4508 0.072 Uiso 1 1 calc R
C16 C 0.3925(3) -0.0978(6) 0.5199(4) 0.0843(16) Uani 1 1 d .
H16 H 0.3596 -0.1738 0.4754 0.101 Uiso 1 1 calc R
C17 C 0.4551(3) -0.1529(5) 0.5999(4) 0.0818(14) Uani 1 1 d .
H17 H 0.4645 -0.2666 0.6113 0.098 Uiso 1 1 calc R
C18 C 0.5045(3) -0.0383(4) 0.6639(3) 0.0628(9) Uani 1 1 d .
H18 H 0.5476 -0.0767 0.7184 0.075 Uiso 1 1 calc R
N1 N 0.10636(16) 0.0307(3) 0.37034(14) 0.0377(5) Uani 1 1 d .
N2 N 0.49279(17) 0.1267(3) 0.65062(16) 0.0404(5) Uani 1 1 d .
N3 N 0.2288(2) -0.0124(4) 0.18442(17) 0.0508(6) Uani 1 1 d .
O1 O 0.06591(14) 0.3157(3) 0.53405(14) 0.0442(4) Uani 1 1 d .
O2 O 0.40674(14) 0.4508(2) 0.63276(13) 0.0426(4) Uani 1 1 d .
O3 O 0.1425(2) -0.0083(7) 0.1533(2) 0.140(2) Uani 1 1 d .
O4 O 0.2645(3) 0.0579(7) 0.2549(3) 0.162(2) Uani 1 1 d .
O5 O 0.27766(17) -0.0889(3) 0.14755(15) 0.0589(6) Uani 1 1 d .

loop_
_atom_site_aniso_label
_atom_site_aniso_U_11
_atom_site_aniso_U_22
_atom_site_aniso_U_33
_atom_site_aniso_U_23
_atom_site_aniso_U_13
_atom_site_aniso_U_12
Ag1 0.06040(16) 0.05295(15) 0.02934(12) 0.00193(9) 0.00617(9) 0.00372(11)
C1 0.0575(18) 0.0402(14) 0.0489(16) -0.0093(13) 0.0215(14) -0.0068(14)
C2 0.0520(18) 0.0309(13) 0.073(2) 0.0024(14) 0.0264(16) -0.0009(13)
C3 0.0470(16) 0.0403(15) 0.0575(18) 0.0175(13) 0.0186(14) 0.0009(13)
C4 0.0392(14) 0.0441(14) 0.0361(13) 0.0061(11) 0.0123(11) -0.0025(12)
C5 0.0254(11) 0.0337(12) 0.0329(12) 0.0023(10) 0.0077(9) -0.0047(10)
C6 0.0327(12) 0.0379(13) 0.0378(13) 0.0019(11) 0.0100(10) -0.0006(11)
C7 0.0454(14) 0.0284(12) 0.0368(13) 0.0041(10) 0.0163(11) 0.0040(11)
C8 0.0647(19) 0.0469(16) 0.0437(15) 0.0053(13) 0.0304(14) 0.0139(15)
C9 0.085(2) 0.0586(19) 0.0342(15) -0.0084(14) 0.0224(15) 0.0115(18)
C10 0.066(2) 0.0450(16) 0.0356(14) -0.0078(12) 0.0041(13) 0.0014(15)
C11 0.0446(14) 0.0257(11) 0.0346(12) 0.0041(10) 0.0075(11) 0.0023(11)
C12 0.0418(13) 0.0276(11) 0.0310(12) -0.0014(9) 0.0133(10) 0.0017(10)
C13 0.0355(13) 0.0510(15) 0.0361(13) 0.0089(12) 0.0097(11) -0.0053(12)
C14 0.0322(12) 0.0471(15) 0.0385(13) -0.0088(12) 0.0171(10) -0.0086(12)
C15 0.0351(15) 0.079(2) 0.067(2) -0.0368(19) 0.0189(14) -0.0140(16)
C16 0.049(2) 0.073(3) 0.143(4) -0.068(3) 0.048(2) -0.027(2)
C17 0.079(3) 0.0352(17) 0.155(5) -0.022(2) 0.071(3) -0.0129(18)
C18 0.075(2) 0.0359(15) 0.091(3) 0.0078(17) 0.046(2) 0.0051(16)
N1 0.0411(12) 0.0361(11) 0.0339(11) -0.0008(9) 0.0100(9) -0.0048(10)
N2 0.0500(13) 0.0329(11) 0.0422(12) -0.0002(10) 0.0207(10) -0.0015(10)
N3 0.0556(15) 0.0584(15) 0.0433(13) 0.0006(12) 0.0229(12) 0.0083(13)
O1 0.0398(10) 0.0493(11) 0.0494(11) -0.0073(9) 0.0226(9) -0.0013(9)
O2 0.0413(10) 0.0332(9) 0.0457(10) -0.0028(8) 0.0048(8) -0.0048(8)
O3 0.0700(19) 0.271(6) 0.0614(17) -0.042(3) 0.0006(15) 0.079(3)
O4 0.100(3) 0.256(6) 0.148(4) -0.136(4) 0.067(3) -0.065(3)
O5 0.0641(14) 0.0673(14) 0.0533(12) 0.0058(11) 0.0304(11) 0.0244(12)

loop_
_atom_type_symbol
_atom_type_description
_atom_type_scat_dispersion_real
_atom_type_scat_dispersion_imag
_atom_type_scat_source
C C 0.0033 0.0016 'International Tables Vol C Tables 4.2.6.8 and 6.1.1.4'
H H 0.0000 0.0000 'International Tables Vol C Tables 4.2.6.8 and 6.1.1.4'
N N 0.0061 0.0033 'International Tables Vol C Tables 4.2.6.8 and 6.1.1.4'
O O 0.0106 0.0060 'International Tables Vol C Tables 4.2.6.8 and 6.1.1.4'
Ag Ag -0.8971 1.1015 'International Tables Vol C Tables 4.2.6.8 and 6.1.1.4'

loop_
_geom_angle_atom_site_label_1
_geom_angle_atom_site_label_2
_geom_angle_atom_site_label_3
_geom_angle
_geom_angle_site_symmetry_1
_geom_angle_site_symmetry_3
N2 Ag1 N1 148.67(9) 4_565 .
N2 Ag1 O3 102.75(11) 4_565 .
N1 Ag1 O3 98.03(13) . .
N1 C1 C2 123.1(3) . .
N1 C1 H1 118.5 . .
C2 C1 H1 118.5 . .
C1 C2 C3 118.5(3) . .
C1 C2 H2 120.7 . .
C3 C2 H2 120.7 . .
C2 C3 C4 119.3(3) . .
C2 C3 H3 120.4 . .
C4 C3 H3 120.4 . .
C3 C4 C5 119.2(3) . .
C3 C4 H4 120.4 . .
C5 C4 H4 120.4 . .
N1 C5 C4 121.9(2) . .
N1 C5 C6 115.0(2) . .
C4 C5 C6 123.0(2) . .
O1 C6 C5 113.3(2) . .
O1 C6 H6A 108.9 . .
C5 C6 H6A 108.9 . .
O1 C6 H6B 108.9 . .
C5 C6 H6B 108.9 . .
H6A C6 H6B 107.7 . .
O1 C7 C8 115.7(3) . .
O1 C7 C12 123.8(2) . .
C8 C7 C12 120.5(3) . .
C9 C8 C7 119.5(3) . .
C9 C8 H8 120.3 . .
C7 C8 H8 120.3 . .
C8 C9 C10 121.1(3) . .
C8 C9 H9 119.5 . .
C10 C9 H9 119.5 . .
C9 C10 C11 119.1(3) . .
C9 C10 H10 120.4 . .
C11 C10 H10 120.4 . .
O2 C11 C10 115.4(2) . .
O2 C11 C12 123.7(2) . .
C10 C11 C12 120.9(3) . .
C11 C12 C7 118.9(2) . .
C11 C12 H12 120.5 . .
C7 C12 H12 120.5 . .
O2 C13 C14 112.7(2) . .
O2 C13 H13A 109.0 . .
C14 C13 H13A 109.0 . .
O2 C13 H13B 109.0 . .
C14 C13 H13B 109.0 . .
H13A C13 H13B 107.8 . .
N2 C14 C15 122.4(3) . .
N2 C14 C13 116.1(2) . .
C15 C14 C13 121.4(3) . .
C16 C15 C14 118.4(4) . .
C16 C15 H15 120.8 . .
C14 C15 H15 120.8 . .
C17 C16 C15 119.7(4) . .
C17 C16 H16 120.2 . .
C15 C16 H16 120.2 . .
C16 C17 C18 119.1(4) . .
C16 C17 H17 120.4 . .
C18 C17 H17 120.4 . .
N2 C18 C17 122.5(4) . .
N2 C18 H18 118.8 . .
C17 C18 H18 118.8 . .
C5 N1 C1 117.9(2) . .
C5 N1 Ag1 123.25(17) . .
C1 N1 Ag1 118.53(19) . .
C14 N2 C18 118.0(3) . .
C14 N2 Ag1 121.97(18) . 4_666
C18 N2 Ag1 119.8(2) . 4_666
O4 N3 O3 116.0(3) . .
O4 N3 O5 121.8(3) . .
O3 N3 O5 122.2(3) . .
C7 O1 C6 118.4(2) . .
C11 O2 C13 119.1(2) . .
N3 O3 Ag1 106.6(3) . .

loop_
_geom_bond_atom_site_label_1
_geom_bond_atom_site_label_2
_geom_bond_distance
_geom_bond_site_symmetry_2
Ag1 N2 2.220(2) 4_565
Ag1 N1 2.229(2) .
Ag1 O3 2.591(3) .
C1 N1 1.347(4) .
C1 C2 1.369(5) .
C1 H1 0.9300 .
C2 C3 1.370(5) .
C2 H2 0.9300 .
C3 C4 1.377(4) .
C3 H3 0.9300 .
C4 C5 1.379(3) .
C4 H4 0.9300 .
C5 N1 1.337(3) .
C5 C6 1.508(4) .
C6 O1 1.418(3) .
C6 H6A 0.9700 .
C6 H6B 0.9700 .
C7 O1 1.370(3) .
C7 C8 1.385(4) .
C7 C12 1.387(4) .
C8 C9 1.376(5) .
C8 H8 0.9300 .
C9 C10 1.376(5) .
C9 H9 0.9300 .
C10 C11 1.386(4) .
C10 H10 0.9300 .
C11 O2 1.372(3) .
C11 C12 1.387(4) .
C12 H12 0.9300 .
C13 O2 1.424(3) .
C13 C14 1.505(4) .
C13 H13A 0.9700 .
C13 H13B 0.9700 .
C14 N2 1.338(4) .
C14 C15 1.383(4) .
C15 C16 1.377(6) .
C15 H15 0.9300 .
C16 C17 1.357(7) .
C16 H16 0.9300 .
C17 C18 1.374(6) .
C17 H17 0.9300 .
C18 N2 1.340(4) .
C18 H18 0.9300 .
N2 Ag1 2.220(2) 4_666
N3 O4 1.195(4) .
N3 O3 1.200(4) .
N3 O5 1.233(3) .
